data_4517036
loop_
_publ_author_name
'Braga, Dario'
'd&#x2019;Agostino, Simone'
'Grepioni, Fabrizia'

_publ_section_title
;
 Co-Crystals and Salts Obtained from Dinitrogen Bases and
 1,2,3,4-Cyclobutane Tetracarboxylic Acid and the Use of the Latter As a
 Template for Solid-State Photocyclization Reactions
;
_journal_issue 10
_journal_name_full 'Crystal Growth &amp; Design'
_journal_page_first 4880
_journal_paper_doi 10.1021/cg300716q
_journal_volume 12
_journal_year 2012
_chemical_formula_sum 'C32 H32 N4 O8'
_chemical_formula_weight 600.62
_space_group_IT_number 2
_space_group_name_Hall '-P 1'
_space_group_name_H-M_alt 'P -1'
_symmetry_cell_setting triclinic
_symmetry_space_group_name_H-M 'P -1'
_atom_sites_solution_hydrogens geom
_atom_sites_solution_primary direct
_atom_sites_solution_secondary difmap
_audit_creation_method SHELXL-97
_cell_angle_alpha 79.037(9)
_cell_angle_beta 88.21(1)
_cell_angle_gamma 64.41(1)
_cell_formula_units_Z 2
_cell_length_a 10.721(1)
_cell_length_b 12.274(1)
_cell_length_c 12.704(2)
_cell_measurement_temperature 293(2)
_cell_volume 1477.8(3)
_computing_structure_refinement 'SHELXL-97 (Sheldrick, 1997)'
_computing_structure_solution 'SHELXS-97 (Sheldrick, 1990)'
_diffrn_ambient_temperature 293(2)
_diffrn_measured_fraction_theta_full 0.935
_diffrn_measured_fraction_theta_max 0.923
_diffrn_radiation_monochromator graphite
_diffrn_radiation_source 'fine-focus sealed tube'
_diffrn_radiation_type MoK\a
_diffrn_radiation_wavelength 0.71073
_diffrn_reflns_av_R_equivalents 0.0534
_diffrn_reflns_av_sigmaI/netI 0.1620
_diffrn_reflns_limit_h_max 11
_diffrn_reflns_limit_h_min -13
_diffrn_reflns_limit_k_max 13
_diffrn_reflns_limit_k_min -15
_diffrn_reflns_limit_l_max 14
_diffrn_reflns_limit_l_min -15
_diffrn_reflns_number 9234
_diffrn_reflns_theta_full 25.00
_diffrn_reflns_theta_max 26.00
_diffrn_reflns_theta_min 2.53
_exptl_absorpt_coefficient_mu 0.098
_exptl_absorpt_correction_T_max 1.00000
_exptl_absorpt_correction_T_min 0.78349
_exptl_absorpt_correction_type multi-scan
_exptl_absorpt_process_details
;
CrysAlisPro, Oxford Diffraction Ltd.,
Version 1.171.33.34d (release 27-02-2009 CrysAlis171 .NET)
(compiled Feb 27 2009,15:38:38)
Empirical absorption correction using spherical harmonics,
 implemented in SCALE3 ABSPACK scaling algorithm.
;
_exptl_crystal_colour COLOURLESS
_exptl_crystal_density_diffrn 1.350
_exptl_crystal_density_method 'not measured'
_exptl_crystal_description PRISM
_exptl_crystal_F_000 632
_exptl_crystal_size_max 0.33
_exptl_crystal_size_mid 0.16
_exptl_crystal_size_min 0.15
_refine_diff_density_max 0.452
_refine_diff_density_min -0.298
_refine_diff_density_rms 0.083
_refine_ls_extinction_method none
_refine_ls_goodness_of_fit_ref 0.946
_refine_ls_hydrogen_treatment riding
_refine_ls_matrix_type full
_refine_ls_number_parameters 397
_refine_ls_number_reflns 5361
_refine_ls_number_restraints 0
_refine_ls_restrained_S_all 0.946
_refine_ls_R_factor_all 0.2051
_refine_ls_R_factor_gt 0.0941
_refine_ls_shift/su_max 0.000
_refine_ls_shift/su_mean 0.000
_refine_ls_structure_factor_coef Fsqd
_refine_ls_weighting_details 'calc w=1/[\s^2^(Fo^2^)+(0.1308P)^2^+0.0000P] where P=(Fo^2^+2Fc^2^)/3'
_refine_ls_weighting_scheme calc
_refine_ls_wR_factor_gt 0.2236
_refine_ls_wR_factor_ref 0.2606
_reflns_number_gt 2196
_reflns_number_total 5361
_reflns_threshold_expression >2sigma(I)
_cod_data_source_file 1-2-3abc-4-5-6.CIF
_cod_data_source_block 2
_cod_depositor_comments
;
The following automatic conversions were performed:

data item '_symmetry_cell_setting' value 'Triclinic' was changed to
'triclinic' in accordance with the
/home/saulius/struct/COD-crude-data/automatic-downloads/DataCite-retrospective/ACS/depositions/lib/dictionaries/cif_core.dic
dictionary named 'cif_core.dic' version 2.4.2 last updated on
2011-04-26.

Automatic conversion script
Id: cif_fix_values 6909 2019-04-08 15:41:33Z antanas 
;
_cod_original_cell_volume 1477.7(3)
_cod_original_sg_symbol_H-M P-1
_cod_database_code 4517036

loop_
_symmetry_equiv_pos_as_xyz
'x, y, z'
'-x, -y, -z'

loop_
_atom_site_label
_atom_site_type_symbol
_atom_site_fract_x
_atom_site_fract_y
_atom_site_fract_z
_atom_site_U_iso_or_equiv
_atom_site_adp_type
_atom_site_occupancy
_atom_site_symmetry_multiplicity
_atom_site_calc_flag
_atom_site_refinement_flags
C1A C 0.1301(5) 0.1609(5) 0.2134(4) 0.0338(13) Uani 1 1 d .
H1A H 0.0965 0.2151 0.1430 0.041 Uiso 1 1 calc R
C2A C 0.2908(5) 0.0886(5) 0.2172(4) 0.0350(13) Uani 1 1 d .
H2A H 0.3270 0.0982 0.1460 0.042 Uiso 1 1 calc R
C3A C 0.3014(5) 0.1795(4) 0.2844(4) 0.0340(13) Uani 1 1 d .
H3A H 0.3509 0.1355 0.3542 0.041 Uiso 1 1 calc R
C4A C 0.1412(5) 0.2342(4) 0.2936(4) 0.0330(13) Uani 1 1 d .
H4A H 0.1202 0.2015 0.3650 0.040 Uiso 1 1 calc R
C5A C 0.0515(6) 0.0842(5) 0.2396(5) 0.0425(15) Uani 1 1 d .
C6A C 0.3483(6) -0.0431(5) 0.2724(5) 0.0367(14) Uani 1 1 d .
C7A C 0.3552(6) 0.2677(4) 0.2284(5) 0.0349(13) Uani 1 1 d .
C8A C 0.0627(6) 0.3737(5) 0.2694(5) 0.0397(14) Uani 1 1 d .
O1A O -0.0486(4) 0.1259(3) 0.3040(3) 0.0516(11) Uani 1 1 d .
H10A H -0.0989 0.0911 0.3040 0.062 Uiso 1 1 calc R
O2A O 0.0789(4) -0.0078(4) 0.2021(4) 0.0608(13) Uani 1 1 d .
O3A O 0.3118(4) -0.0562(3) 0.3725(3) 0.0480(11) Uani 1 1 d .
H30A H 0.3030 -0.1203 0.3886 0.058 Uiso 1 1 calc R
O4A O 0.4215(4) -0.1290(3) 0.2310(3) 0.0531(11) Uani 1 1 d .
O5A O 0.1004(4) 0.4366(3) 0.3103(3) 0.0564(12) Uani 1 1 d .
O6A O -0.0440(4) 0.4149(3) 0.2026(3) 0.0537(12) Uani 1 1 d .
H60A H -0.0818 0.4904 0.1919 0.064 Uiso 1 1 calc R
O7A O 0.4407(4) 0.2892(4) 0.2682(3) 0.0552(12) Uani 1 1 d .
O8A O 0.2957(4) 0.3207(4) 0.1314(3) 0.0501(11) Uani 1 1 d .
H80A H 0.3072 0.3830 0.1104 0.060 Uiso 1 1 calc R
N1C N -0.1647(6) 0.9732(5) 0.3556(4) 0.0530(14) Uani 1 1 d .
N2C N -0.3350(5) 0.2756(4) 0.5435(5) 0.0493(13) Uani 1 1 d .
C1C C -0.0797(7) 0.8576(6) 0.3629(6) 0.071(2) Uani 1 1 d .
H1C H 0.0121 0.8380 0.3478 0.085 Uiso 1 1 calc R
C2C C -0.1179(7) 0.7599(6) 0.3923(5) 0.0614(18) Uani 1 1 d .
H2C H -0.0535 0.6788 0.3946 0.074 Uiso 1 1 calc R
C3C C -0.2518(7) 0.7872(6) 0.4172(4) 0.0462(16) Uani 1 1 d .
C4C C -0.3417(7) 0.9082(6) 0.4087(5) 0.0506(16) Uani 1 1 d .
H4C H -0.4341 0.9303 0.4231 0.061 Uiso 1 1 calc R
C5C C -0.2961(7) 0.9972(6) 0.3791(5) 0.0498(16) Uani 1 1 d .
H5C H -0.3595 1.0790 0.3749 0.060 Uiso 1 1 calc R
C6C C -0.3042(7) 0.6880(6) 0.4529(6) 0.0646(19) Uani 1 1 d .
H6C1 H -0.3179 0.6811 0.5292 0.078 Uiso 1 1 calc R
H6C2 H -0.3938 0.7155 0.4162 0.078 Uiso 1 1 calc R
C7C C -0.2173(10) 0.5710(8) 0.4335(7) 0.105(3) Uani 1 1 d .
H7C1 H -0.1272 0.5439 0.4692 0.126 Uiso 1 1 calc R
H7C2 H -0.2048 0.5774 0.3570 0.126 Uiso 1 1 calc R
C8C C -0.2696(8) 0.4716(6) 0.4712(6) 0.070(2) Uani 1 1 d .
C9C C -0.2933(9) 0.4121(7) 0.4019(6) 0.090(3) Uani 1 1 d .
H9C H -0.2869 0.4351 0.3285 0.108 Uiso 1 1 calc R
C10C C -0.2829(9) 0.4347(7) 0.5768(6) 0.082(3) Uani 1 1 d .
H10C H -0.2720 0.4763 0.6272 0.098 Uiso 1 1 calc R
C11C C -0.3271(9) 0.3163(7) 0.4406(6) 0.084(3) Uani 1 1 d .
H11C H -0.3458 0.2777 0.3911 0.101 Uiso 1 1 calc R
C12C C -0.3125(8) 0.3358(7) 0.6090(6) 0.074(2) Uani 1 1 d .
H12C H -0.3168 0.3100 0.6822 0.089 Uiso 1 1 calc R
N1B N 0.3316(5) 0.5190(4) 0.0524(4) 0.0446(12) Uani 1 1 d .
N2B N 0.1400(5) 1.3458(4) -0.1405(4) 0.0494(13) Uani 1 1 d .
C1B C 0.2937(7) 0.5814(6) -0.0487(5) 0.0556(17) Uani 1 1 d .
H1B H 0.2632 0.5475 -0.0959 0.067 Uiso 1 1 calc R
C2B C 0.3772(7) 0.5699(6) 0.1170(5) 0.0527(17) Uani 1 1 d .
H2B H 0.4070 0.5282 0.1874 0.063 Uiso 1 1 calc R
C3B C 0.3819(7) 0.6804(6) 0.0843(6) 0.0564(18) Uani 1 1 d .
H3B H 0.4113 0.7131 0.1334 0.068 Uiso 1 1 calc R
C4B C 0.2970(6) 0.6922(6) -0.0866(5) 0.0531(17) Uani 1 1 d .
H4B H 0.2676 0.7323 -0.1574 0.064 Uiso 1 1 calc R
C5B C 0.3445(6) 0.7444(5) -0.0190(5) 0.0454(15) Uani 1 1 d .
C6B C 0.3443(7) 0.8682(5) -0.0546(6) 0.0605(19) Uani 1 1 d .
H6B1 H 0.4138 0.8736 -0.0115 0.073 Uiso 1 1 calc R
H6B2 H 0.3682 0.8776 -0.1289 0.073 Uiso 1 1 calc R
C7B C 0.2061(6) 0.9692(5) -0.0435(5) 0.0547(17) Uani 1 1 d .
H7B1 H 0.1845 0.9576 0.0313 0.066 Uiso 1 1 calc R
H7B2 H 0.1380 0.9594 -0.0845 0.066 Uiso 1 1 calc R
C8B C 0.1872(6) 1.0989(5) -0.0778(5) 0.0419(14) Uani 1 1 d .
C9B C 0.2926(6) 1.1337(5) -0.1025(5) 0.0493(16) Uani 1 1 d .
H9B H 0.3836 1.0736 -0.0987 0.059 Uiso 1 1 calc R
C10B C 0.2653(6) 1.2560(5) -0.1327(5) 0.0476(16) Uani 1 1 d .
H10B H 0.3392 1.2759 -0.1484 0.057 Uiso 1 1 calc R
C11B C 0.0368(7) 1.3141(5) -0.1169(5) 0.0597(18) Uani 1 1 d .
H11B H -0.0529 1.3763 -0.1217 0.072 Uiso 1 1 calc R
C12B C 0.0560(7) 1.1945(6) -0.0859(6) 0.0621(19) Uani 1 1 d .
H12B H -0.0200 1.1776 -0.0702 0.074 Uiso 1 1 calc R

loop_
_atom_site_aniso_label
_atom_site_aniso_U_11
_atom_site_aniso_U_22
_atom_site_aniso_U_33
_atom_site_aniso_U_23
_atom_site_aniso_U_13
_atom_site_aniso_U_12
C1A 0.036(3) 0.032(3) 0.039(3) 0.005(3) -0.004(2) -0.024(3)
C2A 0.040(3) 0.034(3) 0.041(3) -0.001(3) 0.004(2) -0.028(3)
C3A 0.037(3) 0.017(3) 0.048(4) 0.000(3) -0.004(3) -0.014(3)
C4A 0.040(3) 0.025(3) 0.035(3) -0.002(2) 0.007(2) -0.017(3)
C5A 0.042(4) 0.036(4) 0.053(4) -0.003(3) -0.004(3) -0.022(3)
C6A 0.037(3) 0.023(3) 0.057(4) -0.009(3) 0.009(3) -0.020(3)
C7A 0.043(4) 0.015(3) 0.047(4) -0.005(3) 0.005(3) -0.013(3)
C8A 0.040(4) 0.033(3) 0.051(4) -0.010(3) 0.009(3) -0.021(3)
O1A 0.046(3) 0.038(2) 0.084(3) -0.015(2) 0.019(2) -0.030(2)
O2A 0.066(3) 0.049(3) 0.094(4) -0.036(3) 0.024(2) -0.043(2)
O3A 0.067(3) 0.032(2) 0.056(3) -0.004(2) 0.011(2) -0.035(2)
O4A 0.051(3) 0.031(2) 0.076(3) -0.018(2) 0.011(2) -0.013(2)
O5A 0.058(3) 0.032(2) 0.083(3) -0.018(2) -0.011(2) -0.019(2)
O6A 0.049(3) 0.028(2) 0.082(3) -0.003(2) -0.015(2) -0.017(2)
O7A 0.058(3) 0.057(3) 0.068(3) -0.007(2) -0.004(2) -0.043(2)
O8A 0.070(3) 0.039(2) 0.054(3) 0.004(2) 0.001(2) -0.041(2)
N1C 0.058(4) 0.036(3) 0.073(4) -0.001(3) -0.002(3) -0.032(3)
N2C 0.058(3) 0.029(3) 0.069(4) -0.005(3) 0.005(3) -0.029(3)
C1C 0.059(5) 0.042(4) 0.115(6) 0.000(4) 0.017(4) -0.033(4)
C2C 0.065(5) 0.025(4) 0.083(5) 0.004(3) 0.001(4) -0.015(3)
C3C 0.057(4) 0.049(4) 0.043(4) -0.001(3) -0.001(3) -0.035(4)
C4C 0.051(4) 0.049(4) 0.056(4) 0.000(3) 0.000(3) -0.030(4)
C5C 0.053(4) 0.041(4) 0.065(4) -0.003(3) 0.005(3) -0.033(3)
C6C 0.064(5) 0.049(4) 0.080(5) -0.004(4) 0.006(4) -0.028(4)
C7C 0.173(9) 0.081(7) 0.103(7) -0.038(5) 0.064(6) -0.089(7)
C8C 0.113(6) 0.053(5) 0.071(5) -0.018(4) 0.031(4) -0.061(5)
C9C 0.177(9) 0.079(6) 0.061(5) -0.016(4) 0.029(5) -0.099(6)
C10C 0.149(8) 0.088(6) 0.060(5) -0.032(5) 0.030(5) -0.094(6)
C11C 0.145(8) 0.088(6) 0.063(5) -0.018(5) 0.012(5) -0.088(6)
C12C 0.131(7) 0.071(5) 0.051(4) -0.001(4) 0.015(4) -0.077(5)
N1B 0.045(3) 0.030(3) 0.058(3) -0.005(3) 0.009(2) -0.019(2)
N2B 0.047(3) 0.025(3) 0.067(4) 0.004(2) 0.006(3) -0.013(3)
C1B 0.064(4) 0.044(4) 0.063(5) -0.001(4) -0.008(3) -0.029(4)
C2B 0.084(5) 0.043(4) 0.040(4) -0.002(3) 0.006(3) -0.039(4)
C3B 0.071(5) 0.043(4) 0.072(5) -0.023(4) 0.019(4) -0.037(4)
C4B 0.056(4) 0.044(4) 0.045(4) 0.010(3) -0.009(3) -0.015(3)
C5B 0.044(4) 0.024(3) 0.061(4) 0.001(3) 0.011(3) -0.013(3)
C6B 0.065(5) 0.026(4) 0.088(5) -0.004(3) 0.018(4) -0.022(3)
C7B 0.063(5) 0.040(4) 0.070(4) -0.010(3) 0.020(3) -0.031(4)
C8B 0.045(4) 0.030(3) 0.052(4) -0.006(3) 0.011(3) -0.019(3)
C9B 0.042(4) 0.030(4) 0.065(4) 0.000(3) -0.002(3) -0.010(3)
C10B 0.040(4) 0.025(3) 0.076(5) 0.006(3) -0.001(3) -0.018(3)
C11B 0.043(4) 0.028(4) 0.086(5) 0.005(3) 0.017(3) -0.002(3)
C12B 0.041(4) 0.033(4) 0.106(6) -0.001(4) 0.020(4) -0.017(3)

loop_
_atom_type_symbol
_atom_type_description
_atom_type_scat_dispersion_real
_atom_type_scat_dispersion_imag
_atom_type_scat_source
C C 0.0033 0.0016 'International Tables Vol C Tables 4.2.6.8 and 6.1.1.4'
H H 0.0000 0.0000 'International Tables Vol C Tables 4.2.6.8 and 6.1.1.4'
O O 0.0106 0.0060 'International Tables Vol C Tables 4.2.6.8 and 6.1.1.4'
N N 0.0061 0.0033 'International Tables Vol C Tables 4.2.6.8 and 6.1.1.4'

loop_
_geom_angle_atom_site_label_1
_geom_angle_atom_site_label_2
_geom_angle_atom_site_label_3
_geom_angle
C5A C1A C4A 119.8(5)
C5A C1A C2A 116.0(4)
C4A C1A C2A 90.7(4)
C5A C1A H1A 109.6
C4A C1A H1A 109.6
C2A C1A H1A 109.6
C6A C2A C1A 115.4(4)
C6A C2A C3A 115.7(4)
C1A C2A C3A 88.7(4)
C6A C2A H2A 111.7
C1A C2A H2A 111.7
C3A C2A H2A 111.7
C7A C3A C4A 115.7(4)
C7A C3A C2A 116.2(4)
C4A C3A C2A 88.8(3)
C7A C3A H3A 111.5
C4A C3A H3A 111.5
C2A C3A H3A 111.5
C8A C4A C1A 119.5(4)
C8A C4A C3A 116.5(4)
C1A C4A C3A 90.4(4)
C8A C4A H4A 109.6
C1A C4A H4A 109.6
C3A C4A H4A 109.6
O2A C5A O1A 123.9(5)
O2A C5A C1A 122.1(6)
O1A C5A C1A 113.9(5)
O4A C6A O3A 123.5(5)
O4A C6A C2A 124.3(5)
O3A C6A C2A 112.2(5)
O7A C7A O8A 124.4(5)
O7A C7A C3A 124.0(5)
O8A C7A C3A 111.7(4)
O5A C8A O6A 125.4(5)
O5A C8A C4A 121.0(5)
O6A C8A C4A 113.6(4)
C5A O1A H10A 109.5
C6A O3A H30A 109.5
C8A O6A H60A 109.5
C7A O8A H80A 109.5
C1C N1C C5C 115.9(5)
C12C N2C C11C 115.1(5)
N1C C1C C2C 124.2(6)
N1C C1C H1C 117.9
C2C C1C H1C 117.9
C3C C2C C1C 118.5(6)
C3C C2C H2C 120.8
C1C C2C H2C 120.8
C4C C3C C2C 117.6(6)
C4C C3C C6C 119.4(6)
C2C C3C C6C 123.0(6)
C3C C4C C5C 120.0(6)
C3C C4C H4C 120.0
C5C C4C H4C 120.0
N1C C5C C4C 123.7(6)
N1C C5C H5C 118.1
C4C C5C H5C 118.1
C7C C6C C3C 115.4(6)
C7C C6C H6C1 108.4
C3C C6C H6C1 108.4
C7C C6C H6C2 108.4
C3C C6C H6C2 108.4
H6C1 C6C H6C2 107.5
C6C C7C C8C 115.0(7)
C6C C7C H7C1 108.5
C8C C7C H7C1 108.5
C6C C7C H7C2 108.5
C8C C7C H7C2 108.5
H7C1 C7C H7C2 107.5
C9C C8C C10C 117.4(6)
C9C C8C C7C 121.2(7)
C10C C8C C7C 121.1(6)
C8C C9C C11C 119.1(7)
C8C C9C H9C 120.5
C11C C9C H9C 120.5
C8C C10C C12C 119.7(6)
C8C C10C H10C 120.1
C12C C10C H10C 120.1
N2C C11C C9C 124.4(6)
N2C C11C H11C 117.8
C9C C11C H11C 117.8
N2C C12C C10C 124.1(6)
N2C C12C H12C 117.9
C10C C12C H12C 117.9
C2B N1B C1B 116.1(5)
C10B N2B C11B 116.9(5)
N1B C1B C4B 123.8(6)
N1B C1B H1B 118.1
C4B C1B H1B 118.1
N1B C2B C3B 122.8(6)
N1B C2B H2B 118.6
C3B C2B H2B 118.6
C2B C3B C5B 121.5(6)
C2B C3B H3B 119.2
C5B C3B H3B 119.2
C1B C4B C5B 119.7(6)
C1B C4B H4B 120.2
C5B C4B H4B 120.2
C3B C5B C4B 116.0(5)
C3B C5B C6B 121.8(6)
C4B C5B C6B 122.0(6)
C7B C6B C5B 111.1(5)
C7B C6B H6B1 109.4
C5B C6B H6B1 109.4
C7B C6B H6B2 109.4
C5B C6B H6B2 109.4
H6B1 C6B H6B2 108.0
C6B C7B C8B 118.0(5)
C6B C7B H7B1 107.8
C8B C7B H7B1 107.8
C6B C7B H7B2 107.8
C8B C7B H7B2 107.8
H7B1 C7B H7B2 107.1
C9B C8B C12B 115.3(5)
C9B C8B C7B 125.1(5)
C12B C8B C7B 119.6(5)
C10B C9B C8B 121.0(6)
C10B C9B H9B 119.5
C8B C9B H9B 119.5
N2B C10B C9B 123.0(5)
N2B C10B H10B 118.5
C9B C10B H10B 118.5
N2B C11B C12B 123.4(6)
N2B C11B H11B 118.3
C12B C11B H11B 118.3
C11B C12B C8B 120.4(6)
C11B C12B H12B 119.8
C8B C12B H12B 119.8

loop_
_geom_bond_atom_site_label_1
_geom_bond_atom_site_label_2
_geom_bond_distance
C1A C5A 1.502(7)
C1A C4A 1.520(7)
C1A C2A 1.558(7)
C1A H1A 0.9800
C2A C6A 1.490(7)
C2A C3A 1.569(7)
C2A H2A 0.9800
C3A C7A 1.494(7)
C3A C4A 1.560(7)
C3A H3A 0.9800
C4A C8A 1.518(7)
C4A H4A 0.9800
C5A O2A 1.224(6)
C5A O1A 1.309(7)
C6A O4A 1.214(6)
C6A O3A 1.320(6)
C7A O7A 1.205(6)
C7A O8A 1.317(6)
C8A O5A 1.211(6)
C8A O6A 1.297(6)
O1A H10A 0.8200
O3A H30A 0.8200
O6A H60A 0.8200
O8A H80A 0.8200
N1C C1C 1.301(8)
N1C C5C 1.345(7)
N2C C12C 1.302(7)
N2C C11C 1.322(8)
C1C C2C 1.410(8)
C1C H1C 0.9300
C2C C3C 1.367(8)
C2C H2C 0.9300
C3C C4C 1.362(8)
C3C C6C 1.539(8)
C4C C5C 1.366(7)
C4C H4C 0.9300
C5C H5C 0.9300
C6C C7C 1.399(10)
C6C H6C1 0.9700
C6C H6C2 0.9700
C7C C8C 1.544(9)
C7C H7C1 0.9700
C7C H7C2 0.9700
C8C C9C 1.339(9)
C8C C10C 1.356(9)
C9C C11C 1.375(9)
C9C H9C 0.9300
C10C C12C 1.370(8)
C10C H10C 0.9300
C11C H11C 0.9300
C12C H12C 0.9300
N1B C2B 1.337(6)
N1B C1B 1.338(7)
N2B C10B 1.310(7)
N2B C11B 1.331(7)
C1B C4B 1.370(8)
C1B H1B 0.9300
C2B C3B 1.363(8)
C2B H2B 0.9300
C3B C5B 1.367(8)
C3B H3B 0.9300
C4B C5B 1.387(8)
C4B H4B 0.9300
C5B C6B 1.500(8)
C6B C7B 1.489(8)
C6B H6B1 0.9700
C6B H6B2 0.9700
C7B C8B 1.493(7)
C7B H7B1 0.9700
C7B H7B2 0.9700
C8B C9B 1.379(8)
C8B C12B 1.380(8)
C9B C10B 1.377(7)
C9B H9B 0.9300
C10B H10B 0.9300
C11B C12B 1.370(8)
C11B H11B 0.9300
C12B H12B 0.9300
